data_1506121
loop_
_publ_author_name
'Berkessel, Albrecht'
'Roland, Katrin'
'Neud\"orfl, J\"org M'

_publ_section_title
;
 Asymmetric Morita-Baylis-Hillman reaction catalyzed by
 isophoronediamine-derived bis(thio)urea organocatalysts.
;
_journal_issue 19
_journal_name_full 'Organic letters'
_journal_page_first 4195
_journal_page_last 4198
_journal_paper_doi 10.1021/ol061298m
_journal_volume 8
_journal_year 2006
_chemical_absolute_configuration syn
_chemical_formula_moiety 'C24 H32 N4 O2'
_chemical_formula_sum 'C24 H32 N4 O2'
_chemical_formula_weight 408.54
_chemical_name_systematic
; 
N-Phenyl-N'-[(1R,3S)-3-[[[(phenylamino)oxomethyl]amino]
methyl]-3,5,5-trimethylcyclohexyl]urea
;
_space_group_IT_number 4
_symmetry_cell_setting monoclinic
_symmetry_space_group_name_Hall 'P 2yb'
_symmetry_space_group_name_H-M 'P 1 21 1'
_atom_sites_solution_hydrogens geom
_atom_sites_solution_primary direct
_atom_sites_solution_secondary difmap
_audit_creation_method SHELXL-97
_cell_angle_alpha 90.00
_cell_angle_beta 106.642(6)
_cell_angle_gamma 90.00
_cell_formula_units_Z 2
_cell_length_a 9.2440(7)
_cell_length_b 9.5634(10)
_cell_length_c 13.502(2)
_cell_measurement_reflns_used 5411
_cell_measurement_temperature 293(2)
_cell_measurement_theta_max 27.00
_cell_measurement_theta_min 2.30
_cell_volume 1143.6(2)
_computing_cell_refinement 'Nonius DENZO (Otwinowski, Minor 1997)'
_computing_data_collection 'Nonius COLLECT'
_computing_data_reduction 'Nonius DENZO (Otwinowski, Minor 1997)'
_computing_molecular_graphics 'SCHAKAL99 (E. Keller 1999)'
_computing_publication_material 'PLATON (A. L. Spek 1980-2004)'
_computing_structure_refinement 'SHELXL-97 (Sheldrick, 1997)'
_computing_structure_solution 'SHELXS-97 (Sheldrick, 1997)'
_diffrn_ambient_temperature 293(2)
_diffrn_measured_fraction_theta_full 0.969
_diffrn_measured_fraction_theta_max 0.969
_diffrn_measurement_device_type 'Nonius KappaCCD'
_diffrn_measurement_method Phi/Omega-Scans
_diffrn_radiation_monochromator graphite
_diffrn_radiation_source 'fine-focus sealed tube'
_diffrn_radiation_type MoK\a
_diffrn_radiation_wavelength 0.71073
_diffrn_reflns_av_R_equivalents 0.0601
_diffrn_reflns_av_sigmaI/netI 0.0942
_diffrn_reflns_limit_h_max 11
_diffrn_reflns_limit_h_min -9
_diffrn_reflns_limit_k_max 12
_diffrn_reflns_limit_k_min -10
_diffrn_reflns_limit_l_max 12
_diffrn_reflns_limit_l_min -17
_diffrn_reflns_number 5411
_diffrn_reflns_theta_full 27.00
_diffrn_reflns_theta_max 27.00
_diffrn_reflns_theta_min 2.30
_exptl_absorpt_coefficient_mu 0.077
_exptl_absorpt_correction_type none
_exptl_crystal_colour colourless
_exptl_crystal_density_diffrn 1.186
_exptl_crystal_density_method 'not measured'
_exptl_crystal_description prism
_exptl_crystal_F_000 440
_exptl_crystal_size_max .3
_exptl_crystal_size_mid .2
_exptl_crystal_size_min .2
_refine_diff_density_max 0.242
_refine_diff_density_min -0.296
_refine_diff_density_rms 0.063
_refine_ls_abs_structure_details 'Flack H D (1983), Acta Cryst. A39, 876-881'
_refine_ls_abs_structure_Flack 0.3(19)
_refine_ls_extinction_method none
_refine_ls_goodness_of_fit_ref 0.956
_refine_ls_hydrogen_treatment mixed
_refine_ls_matrix_type full
_refine_ls_number_parameters 318
_refine_ls_number_reflns 2565
_refine_ls_number_restraints 1
_refine_ls_restrained_S_all 0.956
_refine_ls_R_factor_all 0.0803
_refine_ls_R_factor_gt 0.0484
_refine_ls_shift/su_max 0.000
_refine_ls_shift/su_mean 0.000
_refine_ls_structure_factor_coef Fsqd
_refine_ls_weighting_details 'calc w=1/[\s^2^(Fo^2^)+(0.0509P)^2^+0.0000P] where P=(Fo^2^+2Fc^2^)/3'
_refine_ls_weighting_scheme calc
_refine_ls_wR_factor_gt 0.0965
_refine_ls_wR_factor_ref 0.1063
_reflns_number_gt 1812
_reflns_number_total 2565
_reflns_threshold_expression >2sigma(I)
_cod_data_source_file ol061298msi20060605_114044.cif
_cod_data_source_block 1a
_cod_original_sg_symbol_H-M P21
_cod_database_code 1506121

loop_
_symmetry_equiv_pos_as_xyz
'x, y, z'
'-x, y+1/2, -z'

loop_
_atom_site_label
_atom_site_type_symbol
_atom_site_fract_x
_atom_site_fract_y
_atom_site_fract_z
_atom_site_U_iso_or_equiv
_atom_site_adp_type
_atom_site_occupancy
_atom_site_symmetry_multiplicity
_atom_site_calc_flag
_atom_site_refinement_flags
O1 O -0.5418(2) 0.3881(3) -0.24566(16) 0.0257(6) Uani 1 1 d .
O5 O -0.0624(2) 0.3141(3) -0.27955(17) 0.0260(6) Uani 1 1 d .
N2 N -0.7193(3) 0.3716(3) -0.15701(19) 0.0235(7) Uani 1 1 d .
H18 H -0.822(3) 0.356(4) -0.167(2) 0.016(8) Uiso 1 1 d .
N6 N 0.7874(3) 0.8434(3) 0.33173(19) 0.0252(8) Uani 1 1 d .
H6 H -0.125(3) 0.836(4) -0.671(2) 0.012(8) Uiso 1 1 d .
N7 N -0.2437(3) 0.2773(3) -0.1969(2) 0.0244(7) Uani 1 1 d .
H14 H -0.331(4) 0.302(4) -0.195(3) 0.034(11) Uiso 1 1 d .
N8 N -0.2974(3) 0.4096(3) -0.3436(2) 0.0242(7) Uani 1 1 d .
H16 H -0.396(4) 0.413(4) -0.338(3) 0.041(11) Uiso 1 1 d .
C3 C -0.1584(3) 0.2059(4) -0.1077(3) 0.0215(8) Uani 1 1 d .
C4 C -0.1929(3) 0.3321(4) -0.2745(2) 0.0201(8) Uani 1 1 d .
C9 C -0.2369(3) 0.8192(4) -0.5674(2) 0.0226(8) Uani 1 1 d .
H1 H -0.3237 0.8746 -0.5624 0.014(8) Uiso 1 1 calc R
C10 C -0.6723(4) 0.3396(4) 0.0256(2) 0.0274(9) Uani 1 1 d .
H31 H -0.7567 0.2817 0.0111 0.052(13) Uiso 1 1 calc R
C11 C -0.1065(3) 0.8454(4) -0.3737(2) 0.0246(8) Uani 1 1 d .
C12 C -0.6292(3) 0.3981(4) -0.0552(2) 0.0216(8) Uani 1 1 d .
C13 C -0.5043(4) 0.4863(4) -0.0323(2) 0.0247(8) Uani 1 1 d .
H29 H -0.4740 0.5276 -0.0855 0.019(9) Uiso 1 1 calc R
C14 C -0.0298(3) 0.1263(4) -0.1045(3) 0.0272(9) Uani 1 1 d .
H10 H 0.0052 0.1201 -0.1624 0.020(9) Uiso 1 1 calc R
C15 C -0.2668(3) 0.6659(4) -0.5516(2) 0.0229(8) Uani 1 1 d .
H3 H -0.1851 0.6111 -0.5635 0.021(9) Uiso 1 1 calc R
H21 H -0.3590 0.6386 -0.6032 0.034(10) Uiso 1 1 calc R
C16 C 0.0443(4) 0.0573(4) -0.0144(3) 0.0317(9) Uani 1 1 d .
H13 H 0.1290 0.0037 -0.0126 0.045(11) Uiso 1 1 calc R
C17 C -0.2726(3) 0.4677(4) -0.4368(2) 0.0235(8) Uani 1 1 d .
H4 H -0.3470 0.4287 -0.4963 0.033(10) Uiso 1 1 calc R
H22 H -0.1737 0.4386 -0.4405 0.010(8) Uiso 1 1 calc R
C18 C -0.1485(3) 0.6926(4) -0.3603(2) 0.0218(8) Uani 1 1 d .
H9 H -0.1707 0.6851 -0.2945 0.030(10) Uiso 1 1 calc R
H12 H -0.0601 0.6356 -0.3557 0.023(9) Uiso 1 1 calc R
C19 C -0.4374(3) 0.6746(4) -0.4350(3) 0.0273(9) Uani 1 1 d .
H19A H -0.4405 0.6623 -0.3651 0.033(10) Uiso 1 1 calc R
H19B H -0.5148 0.6189 -0.4804 0.045(12) Uiso 1 1 calc R
H19C H -0.4536 0.7713 -0.4539 0.028(10) Uiso 1 1 calc R
C20 C -0.2100(4) 0.2114(4) -0.0206(3) 0.0263(8) Uani 1 1 d .
H7 H -0.2971 0.2614 -0.0226 0.018(8) Uiso 1 1 calc R
C21 C -0.0043(4) 0.0660(4) 0.0730(3) 0.0342(10) Uani 1 1 d .
H20 H 0.0481 0.0209 0.1337 0.032(10) Uiso 1 1 calc R
C22 C -0.2818(3) 0.6285(4) -0.4438(2) 0.0204(8) Uani 1 1 d .
C23 C -0.0977(3) 0.8661(4) -0.4841(2) 0.0248(8) Uani 1 1 d .
H8 H -0.0808 0.9644 -0.4943 0.022(9) Uiso 1 1 calc R
H24 H -0.0113 0.8148 -0.4922 0.025(8) Uiso 1 1 calc R
C24 C 0.0510(4) 0.8745(4) -0.2977(2) 0.0310(9) Uani 1 1 d .
H24A H 0.1233 0.8107 -0.3112 0.024(9) Uiso 1 1 calc R
H24B H 0.0468 0.8620 -0.2280 0.015(8) Uiso 1 1 calc R
H24C H 0.0806 0.9687 -0.3066 0.030(10) Uiso 1 1 calc R
C25 C -0.4250(4) 0.5128(4) 0.0697(3) 0.0337(10) Uani 1 1 d .
H27 H -0.3417 0.5720 0.0844 0.046(12) Uiso 1 1 calc R
C26 C -0.5929(4) 0.3651(4) 0.1274(3) 0.0365(10) Uani 1 1 d .
H2 H -0.6232 0.3240 0.1806 0.044(11) Uiso 1 1 calc R
C27 C -0.1329(4) 0.1435(4) 0.0684(3) 0.0314(9) Uani 1 1 d .
H17 H -0.1674 0.1495 0.1265 0.025(9) Uiso 1 1 calc R
C28 C -0.2159(4) 0.9525(4) -0.3498(3) 0.0317(9) Uani 1 1 d .
H28A H -0.1781 1.0453 -0.3535 0.027(9) Uiso 1 1 calc R
H28B H -0.2245 0.9361 -0.2815 0.037(10) Uiso 1 1 calc R
H28C H -0.3133 0.9430 -0.3992 0.051(12) Uiso 1 1 calc R
C29 C -0.4677(4) 0.4524(4) 0.1498(3) 0.0357(10) Uani 1 1 d .
H32 H -0.4133 0.4700 0.2181 0.035(10) Uiso 1 1 calc R
C30 C -0.6751(3) 0.3678(4) -0.2458(2) 0.0206(8) Uani 1 1 d .

loop_
_atom_site_aniso_label
_atom_site_aniso_U_11
_atom_site_aniso_U_22
_atom_site_aniso_U_33
_atom_site_aniso_U_23
_atom_site_aniso_U_13
_atom_site_aniso_U_12
O1 0.0116(11) 0.0382(17) 0.0281(13) -0.0025(12) 0.0071(9) -0.0003(10)
O5 0.0134(11) 0.0326(17) 0.0338(14) 0.0018(11) 0.0098(10) -0.0004(10)
N2 0.0130(14) 0.035(2) 0.0238(15) -0.0061(14) 0.0070(11) -0.0019(13)
N6 0.0128(14) 0.041(2) 0.0235(16) 0.0067(14) 0.0082(12) 0.0023(13)
N7 0.0150(14) 0.034(2) 0.0259(16) 0.0078(14) 0.0079(13) 0.0036(13)
N8 0.0160(14) 0.031(2) 0.0277(16) 0.0069(14) 0.0101(12) 0.0014(12)
C3 0.0186(16) 0.019(2) 0.0254(19) 0.0002(16) 0.0047(14) -0.0041(14)
C4 0.0195(17) 0.020(2) 0.0201(17) -0.0008(15) 0.0053(14) -0.0034(14)
C9 0.0170(17) 0.030(2) 0.0216(18) 0.0043(16) 0.0063(14) 0.0000(15)
C10 0.0274(19) 0.029(2) 0.027(2) -0.0054(17) 0.0101(15) -0.0042(16)
C11 0.0220(17) 0.031(2) 0.0204(18) 0.0002(16) 0.0050(14) -0.0014(15)
C12 0.0173(17) 0.024(2) 0.0236(18) -0.0045(16) 0.0064(14) 0.0039(15)
C13 0.0226(17) 0.030(2) 0.023(2) -0.0042(16) 0.0100(15) 0.0002(16)
C14 0.0193(17) 0.027(2) 0.035(2) -0.0013(18) 0.0075(16) -0.0048(15)
C15 0.0168(17) 0.029(2) 0.0226(18) -0.0004(15) 0.0053(14) 0.0005(14)
C16 0.0236(19) 0.026(2) 0.042(2) 0.0055(19) 0.0034(16) 0.0028(17)
C17 0.0187(17) 0.030(2) 0.023(2) -0.0009(16) 0.0069(15) -0.0030(15)
C18 0.0186(17) 0.026(2) 0.0202(19) 0.0019(16) 0.0040(14) -0.0013(15)
C19 0.0228(18) 0.029(3) 0.032(2) 0.0019(17) 0.0103(16) -0.0028(16)
C20 0.0275(18) 0.024(2) 0.030(2) 0.0013(17) 0.0120(16) -0.0024(16)
C21 0.035(2) 0.033(3) 0.028(2) 0.0080(19) -0.0019(18) -0.0076(18)
C22 0.0174(16) 0.023(2) 0.0215(18) 0.0018(16) 0.0069(13) 0.0015(14)
C23 0.0204(17) 0.025(2) 0.030(2) 0.0039(16) 0.0080(14) -0.0026(15)
C24 0.033(2) 0.034(3) 0.024(2) -0.0015(18) 0.0053(15) -0.0096(18)
C25 0.0234(19) 0.041(3) 0.035(2) -0.0086(19) 0.0060(17) 0.0002(17)
C26 0.046(2) 0.041(3) 0.026(2) 0.002(2) 0.0156(17) 0.003(2)
C27 0.043(2) 0.024(2) 0.028(2) -0.0009(17) 0.0105(18) -0.0090(18)
C28 0.038(2) 0.029(3) 0.029(2) -0.0002(18) 0.0112(19) -0.0020(17)
C29 0.032(2) 0.048(3) 0.024(2) -0.0092(19) 0.0024(17) 0.0043(19)
C30 0.0197(18) 0.019(2) 0.0235(18) -0.0012(16) 0.0070(14) 0.0024(15)

loop_
_atom_type_symbol
_atom_type_description
_atom_type_scat_dispersion_real
_atom_type_scat_dispersion_imag
_atom_type_scat_source
C C 0.0033 0.0016 'International Tables Vol C Tables 4.2.6.8 and 6.1.1.4'
H H 0.0000 0.0000 'International Tables Vol C Tables 4.2.6.8 and 6.1.1.4'
N N 0.0061 0.0033 'International Tables Vol C Tables 4.2.6.8 and 6.1.1.4'
O O 0.0106 0.0060 'International Tables Vol C Tables 4.2.6.8 and 6.1.1.4'

loop_
_geom_angle_atom_site_label_1
_geom_angle_atom_site_label_2
_geom_angle_atom_site_label_3
_geom_angle
_geom_angle_site_symmetry_1
_geom_angle_site_symmetry_3
C30 N2 C12 127.9(2) . .
C30 N2 H18 114.4(17) . .
C12 N2 H18 117.6(17) . .
C30 N6 C9 123.3(3) 2 1_656
C4 N7 C3 127.4(3) . .
C4 N7 H14 117(2) . .
C3 N7 H14 115(2) . .
C4 N8 C17 123.2(3) . .
C4 N8 H16 119(2) . .
C17 N8 H16 117(2) . .
C20 C3 C14 119.1(3) . .
C20 C3 N7 117.4(3) . .
C14 C3 N7 123.4(3) . .
O5 C4 N8 123.4(3) . .
O5 C4 N7 122.8(3) . .
N8 C4 N7 113.8(3) . .
N6 C9 C23 108.7(2) 1_454 .
N6 C9 C15 111.5(3) 1_454 .
C23 C9 C15 109.3(3) . .
N6 C9 H1 109.1 1_454 .
C23 C9 H1 109.1 . .
C15 C9 H1 109.1 . .
C26 C10 C12 121.4(3) . .
C26 C10 H31 119.3 . .
C12 C10 H31 119.3 . .
C23 C11 C18 108.9(3) . .
C23 C11 C28 109.9(3) . .
C18 C11 C28 113.9(3) . .
C23 C11 C24 108.7(2) . .
C18 C11 C24 108.3(3) . .
C28 C11 C24 106.9(3) . .
C10 C12 C13 118.6(3) . .
C10 C12 N2 118.2(3) . .
C13 C12 N2 123.1(3) . .
C25 C13 C12 120.1(3) . .
C25 C13 H29 120.0 . .
C12 C13 H29 120.0 . .
C16 C14 C3 119.3(3) . .
C16 C14 H10 120.3 . .
C3 C14 H10 120.3 . .
C9 C15 C22 115.2(3) . .
C9 C15 H3 108.5 . .
C22 C15 H3 108.5 . .
C9 C15 H21 108.5 . .
C22 C15 H21 108.5 . .
H3 C15 H21 107.5 . .
C14 C16 C21 121.5(3) . .
C14 C16 H13 119.2 . .
C21 C16 H13 119.2 . .
N8 C17 C22 114.5(3) . .
N8 C17 H4 108.6 . .
C22 C17 H4 108.6 . .
N8 C17 H22 108.6 . .
C22 C17 H22 108.6 . .
H4 C17 H22 107.6 . .
C11 C18 C22 118.0(3) . .
C11 C18 H9 107.8 . .
C22 C18 H9 107.8 . .
C11 C18 H12 107.8 . .
C22 C18 H12 107.8 . .
H9 C18 H12 107.2 . .
C22 C19 H19A 109.5 . .
C22 C19 H19B 109.5 . .
H19A C19 H19B 109.5 . .
C22 C19 H19C 109.5 . .
H19A C19 H19C 109.5 . .
H19B C19 H19C 109.5 . .
C27 C20 C3 120.3(3) . .
C27 C20 H7 119.8 . .
C3 C20 H7 119.8 . .
C16 C21 C27 118.6(3) . .
C16 C21 H20 120.7 . .
C27 C21 H20 120.7 . .
C18 C22 C19 113.5(3) . .
C18 C22 C17 109.5(3) . .
C19 C22 C17 108.5(3) . .
C18 C22 C15 109.2(3) . .
C19 C22 C15 110.2(3) . .
C17 C22 C15 105.7(3) . .
C9 C23 C11 114.5(2) . .
C9 C23 H8 108.6 . .
C11 C23 H8 108.6 . .
C9 C23 H24 108.6 . .
C11 C23 H24 108.6 . .
H8 C23 H24 107.6 . .
C11 C24 H24A 109.5 . .
C11 C24 H24B 109.5 . .
H24A C24 H24B 109.5 . .
C11 C24 H24C 109.5 . .
H24A C24 H24C 109.5 . .
H24B C24 H24C 109.5 . .
C29 C25 C13 120.9(4) . .
C29 C25 H27 119.5 . .
C13 C25 H27 119.5 . .
C10 C26 C29 119.7(3) . .
C10 C26 H2 120.1 . .
C29 C26 H2 120.1 . .
C20 C27 C21 121.0(3) . .
C20 C27 H17 119.5 . .
C21 C27 H17 119.5 . .
C11 C28 H28A 109.5 . .
C11 C28 H28B 109.5 . .
H28A C28 H28B 109.5 . .
C11 C28 H28C 109.5 . .
H28A C28 H28C 109.5 . .
H28B C28 H28C 109.5 . .
C25 C29 C26 119.2(3) . .
C25 C29 H32 120.4 . .
C26 C29 H32 120.4 . .
O1 C30 N6 123.3(3) . 2_545
O1 C30 N2 122.4(3) . .
N6 C30 N2 114.3(2) 2_545 .

loop_
_geom_bond_atom_site_label_1
_geom_bond_atom_site_label_2
_geom_bond_distance
_geom_bond_site_symmetry_2
O1 C30 1.247(3) .
O5 C4 1.240(3) .
N2 C30 1.373(4) .
N2 C12 1.412(4) .
N2 H18 0.93(3) .
N6 C30 1.337(4) 2
N6 C9 1.460(4) 1_656
N7 C4 1.370(4) .
N7 C3 1.412(4) .
N7 H14 0.85(3) .
N8 C4 1.355(4) .
N8 C17 1.453(4) .
N8 H16 0.93(3) .
C3 C20 1.391(4) .
C3 C14 1.402(5) .
C9 N6 1.460(4) 1_454
C9 C23 1.514(4) .
C9 C15 1.519(5) .
C9 H1 0.9800 .
C10 C26 1.382(4) .
C10 C12 1.382(5) .
C10 H31 0.9300 .
C11 C23 1.529(4) .
C11 C18 1.535(5) .
C11 C28 1.538(5) .
C11 C24 1.547(4) .
C12 C13 1.391(5) .
C13 C25 1.385(4) .
C13 H29 0.9300 .
C14 C16 1.380(5) .
C14 H10 0.9300 .
C15 C22 1.542(4) .
C15 H3 0.9700 .
C15 H21 0.9700 .
C16 C21 1.381(5) .
C16 H13 0.9300 .
C17 C22 1.542(5) .
C17 H4 0.9700 .
C17 H22 0.9700 .
C18 C22 1.540(4) .
C18 H9 0.9700 .
C18 H12 0.9700 .
C19 C22 1.541(4) .
C19 H19A 0.9600 .
C19 H19B 0.9600 .
C19 H19C 0.9600 .
C20 C27 1.372(5) .
C20 H7 0.9300 .
C21 C27 1.387(5) .
C21 H20 0.9300 .
C23 H8 0.9700 .
C23 H24 0.9700 .
C24 H24A 0.9600 .
C24 H24B 0.9600 .
C24 H24C 0.9600 .
C25 C29 1.381(5) .
C25 H27 0.9300 .
C26 C29 1.388(5) .
C26 H2 0.9300 .
C27 H17 0.9300 .
C28 H28A 0.9600 .
C28 H28B 0.9600 .
C28 H28C 0.9600 .
C29 H32 0.9300 .
C30 N6 1.337(4) 2_545
